data_7221888
loop_
_publ_author_name
'Kurteva, Vanya'
'Shivatchev, Boris'
'Petrova, Rosica'
'Antonov, Liudmil'
'Lubenov, Lubomir A.'
'Atanassova, Maria'
'Simova, Svetlana'

_publ_section_title
;
 Conformational behaviour of
 3-methyl-4-(4-methylbenzoyl)-1-phenyl-pyrazol-5-one: a sudden story of
 three desmotrops
;
_journal_name_full 'RSC Adv.'
_journal_paper_doi 10.1039/C5RA11858A
_journal_year 2015
_chemical_formula_moiety 'C18 H16 N2 O2'
_chemical_formula_sum 'C18 H16 N2 O2'
_chemical_formula_weight 292.33
_space_group_crystal_system monoclinic
_space_group_IT_number 15
_space_group_name_Hall '-C 2yc'
_space_group_name_H-M_alt 'C 1 2/c 1'
_symmetry_space_group_name_Hall '-C 2yc'
_symmetry_space_group_name_H-M 'C 1 2/c 1'
_atom_sites_solution_hydrogens geom
_audit_creation_date 2015-02-27T16:37:54-00:00
_audit_creation_method 'WinGX routine CIF_UPDATE'
_audit_update_record
;
2015-06-15 deposited with the CCDC.
2015-08-25 downloaded from the CCDC.
;
_cell_angle_alpha 90
_cell_angle_beta 97.468(5)
_cell_angle_gamma 90
_cell_formula_units_Z 8
_cell_length_a 29.4285(19)
_cell_length_b 8.8477(5)
_cell_length_c 11.4839(6)
_cell_measurement_reflns_used 3054
_cell_measurement_temperature 150(2)
_cell_measurement_theta_max 25.6080
_cell_measurement_theta_min 3.5640
_cell_volume 2964.8(3)
_computing_structure_refinement 'SHELXL-2014 (Sheldrick, 2014)'
_diffrn_ambient_temperature 150(2)
_diffrn_detector_area_resol_mean 10.3974
_diffrn_measured_fraction_theta_full 0.998
_diffrn_measured_fraction_theta_max 0.997
_diffrn_measurement_device_type 'SuperNova, Dual, Cu at zero, Atlas'
_diffrn_radiation_monochromator mirror
_diffrn_radiation_source 'SuperNova (Mo) X-ray Source'
_diffrn_radiation_type MoK\a
_diffrn_radiation_wavelength 0.71073
_diffrn_reflns_av_R_equivalents 0.0306
_diffrn_reflns_Laue_measured_fraction_full 0.998
_diffrn_reflns_Laue_measured_fraction_max 0.997
_diffrn_reflns_limit_h_max 27
_diffrn_reflns_limit_h_min -35
_diffrn_reflns_limit_k_max 10
_diffrn_reflns_limit_k_min -7
_diffrn_reflns_limit_l_max 13
_diffrn_reflns_limit_l_min -13
_diffrn_reflns_number 7006
_diffrn_reflns_point_group_measured_fraction_full 0.998
_diffrn_reflns_point_group_measured_fraction_max 0.997
_diffrn_reflns_theta_full 25.242
_diffrn_reflns_theta_max 25.35
_diffrn_reflns_theta_min 3.112
_exptl_absorpt_coefficient_mu 0.087
_exptl_absorpt_correction_T_max 1.00000
_exptl_absorpt_correction_T_min 0.63255
_exptl_absorpt_correction_type multi-scan
_exptl_absorpt_process_details
;
CrysAlisPro, Agilent Technologies,
Version 1.171.37.31 (release 14-01-2014 CrysAlis171 .NET)
(compiled Jan 14 2014,18:38:05)
Empirical absorption correction using spherical harmonics,
 implemented in SCALE3 ABSPACK scaling algorithm.
;
_exptl_crystal_colour colorles
_exptl_crystal_density_diffrn 1.31
_exptl_crystal_description prism
_exptl_crystal_F_000 1232
_exptl_crystal_size_max 0.40
_exptl_crystal_size_mid 0.13
_exptl_crystal_size_min 0.11
_refine_diff_density_max 0.242
_refine_diff_density_min -0.252
_refine_diff_density_rms 0.045
_refine_ls_extinction_method none
_refine_ls_goodness_of_fit_ref 1.089
_refine_ls_hydrogen_treatment constr
_refine_ls_matrix_type full
_refine_ls_number_parameters 201
_refine_ls_number_reflns 2718
_refine_ls_number_restraints 0
_refine_ls_restrained_S_all 1.089
_refine_ls_R_factor_all 0.053
_refine_ls_R_factor_gt 0.0441
_refine_ls_shift/su_max 0
_refine_ls_shift/su_mean 0
_refine_ls_structure_factor_coef Fsqd
_refine_ls_weighting_details 'w=1/[\s^2^(Fo^2^)+(0.0722P)^2^+2.6071P] where P=(Fo^2^+2Fc^2^)/3'
_refine_ls_weighting_scheme calc
_refine_ls_wR_factor_gt 0.1282
_refine_ls_wR_factor_ref 0.1356
_reflns_number_gt 2316
_reflns_number_total 2718
_reflns_threshold_expression 'I > 2\s(I)'
_cod_data_source_file c5ra11858a2.cif
_cod_data_source_block exp_284_2
_cod_database_code 7221888

loop_
_space_group_symop_operation_xyz
'x, y, z'
'-x, y, -z+1/2'
'x+1/2, y+1/2, z'
'-x+1/2, y+1/2, -z+1/2'
'-x, -y, -z'
'x, -y, z-1/2'
'-x+1/2, -y+1/2, -z'
'x+1/2, -y+1/2, z-1/2'

loop_
_atom_site_label
_atom_site_type_symbol
_atom_site_fract_x
_atom_site_fract_y
_atom_site_fract_z
_atom_site_U_iso_or_equiv
_atom_site_adp_type
_atom_site_occupancy
_atom_site_calc_flag
C3 C 0.16308(6) 0.3835(2) 0.09222(15) 0.0194(4) Uani 1 d
C4 C 0.16385(6) 0.4296(2) 0.20872(16) 0.0193(4) Uani 1 d
C5 C 0.12328(6) 0.5167(2) 0.21542(15) 0.0185(4) Uani 1 d
C11 C 0.06323(6) 0.6116(2) 0.05546(15) 0.0201(4) Uani 1 d
C12 C 0.06470(6) 0.6934(2) -0.04745(16) 0.0256(4) Uani 1 d
H12 H 0.0905 0.6866 -0.0892 0.031 Uiso 1 calc
C13 C 0.02774(7) 0.7850(3) -0.08792(19) 0.0339(5) Uani 1 d
H13 H 0.0281 0.841 -0.1584 0.041 Uiso 1 calc
C14 C -0.00963(7) 0.7956(3) -0.0268(2) 0.0361(5) Uani 1 d
H14 H -0.0347 0.8593 -0.055 0.043 Uiso 1 calc
C15 C -0.01056(6) 0.7135(2) 0.07534(18) 0.0296(5) Uani 1 d
H15 H -0.0362 0.7213 0.1173 0.036 Uiso 1 calc
C16 C 0.02561(6) 0.6202(2) 0.11687(17) 0.0242(4) Uani 1 d
H16 H 0.0248 0.5626 0.1864 0.029 Uiso 1 calc
C31 C 0.19406(7) 0.2838(2) 0.03415(17) 0.0263(4) Uani 1 d
H31A H 0.1764 0.2317 -0.0321 0.039 Uiso 1 calc
H31B H 0.2081 0.2092 0.0907 0.039 Uiso 1 calc
H31C H 0.2181 0.3451 0.0056 0.039 Uiso 1 calc
C41 C 0.19948(6) 0.4062(2) 0.30962(15) 0.0190(4) Uani 1 d
C42 C 0.24871(6) 0.4203(2) 0.29193(15) 0.0195(4) Uani 1 d
C43 C 0.26292(6) 0.5020(2) 0.19894(16) 0.0227(4) Uani 1 d
H43 H 0.2407 0.5465 0.1418 0.027 Uiso 1 calc
C44 C 0.30894(6) 0.5187(2) 0.18915(17) 0.0252(4) Uani 1 d
H44 H 0.3179 0.5757 0.1258 0.03 Uiso 1 calc
C45 C 0.34250(6) 0.4534(2) 0.27078(17) 0.0247(4) Uani 1 d
C46 C 0.32837(6) 0.3716(2) 0.36333(17) 0.0255(4) Uani 1 d
H46 H 0.3507 0.3255 0.4194 0.031 Uiso 1 calc
C47 C 0.28235(6) 0.3564(2) 0.37494(16) 0.0219(4) Uani 1 d
H47 H 0.2735 0.3022 0.4398 0.026 Uiso 1 calc
C48 C 0.39252(7) 0.4728(3) 0.2588(2) 0.0378(5) Uani 1 d
H48A H 0.3981 0.4409 0.1802 0.057 Uiso 1 calc
H48B H 0.411 0.4108 0.3179 0.057 Uiso 1 calc
H48C H 0.4011 0.5793 0.2706 0.057 Uiso 1 calc
N1 N 0.10079(5) 0.51965(17) 0.10161(12) 0.0197(4) Uani 1 d
N2 N 0.12522(5) 0.43706(18) 0.02961(13) 0.0202(4) Uani 1 d
H2 H 0.1171 0.422 -0.046 0.024 Uiso 1 calc
O5 O 0.10821(4) 0.58581(15) 0.29807(11) 0.0236(3) Uani 1 d
O41 O 0.18884(4) 0.38276(15) 0.40794(11) 0.0243(3) Uani 1 d

loop_
_atom_site_aniso_label
_atom_site_aniso_U_11
_atom_site_aniso_U_22
_atom_site_aniso_U_33
_atom_site_aniso_U_23
_atom_site_aniso_U_13
_atom_site_aniso_U_12
C3 0.0173(9) 0.0239(9) 0.0163(9) 0.0017(7) -0.0006(7) -0.0007(7)
C4 0.0178(9) 0.0239(9) 0.0160(9) 0.0015(7) 0.0014(7) 0.0018(7)
C5 0.0172(9) 0.0255(9) 0.0122(9) 0.0022(7) 0.0000(7) -0.0004(7)
C11 0.0153(9) 0.0266(9) 0.0167(9) 0.0002(7) -0.0033(7) -0.0016(7)
C12 0.0202(9) 0.0365(11) 0.0191(10) 0.0035(8) -0.0017(7) -0.0008(8)
C13 0.0317(11) 0.0401(12) 0.0275(11) 0.0122(9) -0.0053(8) 0.0013(9)
C14 0.0250(11) 0.0410(12) 0.0393(13) 0.0043(10) -0.0067(9) 0.0094(9)
C15 0.0181(9) 0.0392(12) 0.0309(11) -0.0033(9) 0.0007(8) 0.0035(8)
C16 0.0206(9) 0.0326(10) 0.0189(9) -0.0003(8) 0.0009(7) 0.0001(8)
C31 0.0246(10) 0.0325(11) 0.0211(10) -0.0038(8) 0.0003(7) 0.0069(8)
C41 0.0213(9) 0.0195(9) 0.0156(9) -0.0001(7) 0.0002(7) 0.0042(7)
C42 0.0199(9) 0.0206(9) 0.0170(9) -0.0014(7) -0.0017(7) 0.0018(7)
C43 0.0235(10) 0.0243(9) 0.0190(9) 0.0020(7) -0.0018(7) 0.0020(7)
C44 0.0272(10) 0.0255(10) 0.0229(10) 0.0017(8) 0.0034(8) -0.0013(8)
C45 0.0215(10) 0.0238(9) 0.0281(11) -0.0038(8) 0.0009(8) -0.0023(8)
C46 0.0203(9) 0.0287(10) 0.0253(10) -0.0005(8) -0.0054(7) 0.0038(8)
C47 0.0233(9) 0.0240(9) 0.0175(9) 0.0003(7) -0.0011(7) 0.0011(7)
C48 0.0239(11) 0.0453(13) 0.0438(13) 0.0031(11) 0.0024(9) -0.0039(10)
N1 0.0158(7) 0.0302(8) 0.0128(8) -0.0002(6) 0.0010(6) 0.0037(6)
N2 0.0184(8) 0.0300(8) 0.0114(7) -0.0018(6) -0.0007(6) 0.0018(6)
O5 0.0227(7) 0.0350(7) 0.0128(6) -0.0010(5) 0.0005(5) 0.0084(5)
O41 0.0244(7) 0.0327(8) 0.0153(7) 0.0036(5) 0.0012(5) 0.0073(5)

loop_
_atom_type_symbol
_atom_type_description
_atom_type_scat_dispersion_real
_atom_type_scat_dispersion_imag
_atom_type_scat_source
C C 0.0033 0.0016 'International Tables Vol C Tables 4.2.6.8 and 6.1.1.4'
H H 0 0 'International Tables Vol C Tables 4.2.6.8 and 6.1.1.4'
N N 0.0061 0.0033 'International Tables Vol C Tables 4.2.6.8 and 6.1.1.4'
O O 0.0106 0.006 'International Tables Vol C Tables 4.2.6.8 and 6.1.1.4'

loop_
_geom_angle_atom_site_label_1
_geom_angle_atom_site_label_2
_geom_angle_atom_site_label_3
_geom_angle
N2 C3 C4 108.76(16)
N2 C3 C31 119.16(16)
C4 C3 C31 131.96(16)
C3 C4 C5 107.40(15)
C3 C4 C41 129.35(16)
C5 C4 C41 123.16(16)
O5 C5 N1 122.06(16)
O5 C5 C4 132.91(16)
N1 C5 C4 104.98(15)
C12 C11 C16 121.17(17)
C12 C11 N1 120.46(16)
C16 C11 N1 118.35(16)
C13 C12 C11 118.61(18)
C13 C12 H12 120.7
C11 C12 H12 120.7
C12 C13 C14 120.69(19)
C12 C13 H13 119.7
C14 C13 H13 119.7
C15 C14 C13 119.97(19)
C15 C14 H14 120
C13 C14 H14 120
C16 C15 C14 120.47(19)
C16 C15 H15 119.8
C14 C15 H15 119.8
C15 C16 C11 119.07(18)
C15 C16 H16 120.5
C11 C16 H16 120.5
C3 C31 H31A 109.5
C3 C31 H31B 109.5
H31A C31 H31B 109.5
C3 C31 H31C 109.5
H31A C31 H31C 109.5
H31B C31 H31C 109.5
O41 C41 C4 120.45(16)
O41 C41 C42 120.44(16)
C4 C41 C42 119.01(15)
C43 C42 C47 118.24(17)
C43 C42 C41 122.59(16)
C47 C42 C41 119.07(16)
C44 C43 C42 120.76(17)
C44 C43 H43 119.6
C42 C43 H43 119.6
C43 C44 C45 121.10(18)
C43 C44 H44 119.5
C45 C44 H44 119.5
C46 C45 C44 118.18(17)
C46 C45 C48 121.40(18)
C44 C45 C48 120.41(18)
C47 C46 C45 121.09(17)
C47 C46 H46 119.5
C45 C46 H46 119.5
C46 C47 C42 120.60(18)
C46 C47 H47 119.7
C42 C47 H47 119.7
C45 C48 H48A 109.5
C45 C48 H48B 109.5
H48A C48 H48B 109.5
C45 C48 H48C 109.5
H48A C48 H48C 109.5
H48B C48 H48C 109.5
N2 N1 C5 109.54(14)
N2 N1 C11 121.55(14)
C5 N1 C11 128.03(15)
C3 N2 N1 109.30(14)
C3 N2 H2 125.3
N1 N2 H2 125.3

loop_
_geom_bond_atom_site_label_1
_geom_bond_atom_site_label_2
_geom_bond_distance
C3 N2 1.332(2)
C3 C4 1.396(3)
C3 C31 1.487(3)
C4 C5 1.432(2)
C4 C41 1.473(2)
C5 O5 1.257(2)
C5 N1 1.386(2)
C11 C12 1.391(3)
C11 C16 1.390(3)
C11 N1 1.419(2)
C12 C13 1.387(3)
C12 H12 0.95
C13 C14 1.383(3)
C13 H13 0.95
C14 C15 1.383(3)
C14 H14 0.95
C15 C16 1.382(3)
C15 H15 0.95
C16 H16 0.95
C31 H31A 0.98
C31 H31B 0.98
C31 H31C 0.98
C41 O41 1.228(2)
C41 C42 1.494(2)
C42 C43 1.398(3)
C42 C47 1.401(2)
C43 C44 1.381(3)
C43 H43 0.95
C44 C45 1.396(3)
C44 H44 0.95
C45 C46 1.393(3)
C45 C48 1.506(3)
C46 C47 1.384(3)
C46 H46 0.95
C47 H47 0.95
C48 H48A 0.98
C48 H48B 0.98
C48 H48C 0.98
N1 N2 1.374(2)
N2 H2 0.88

loop_
_geom_hbond_atom_site_label_D
_geom_hbond_atom_site_label_H
_geom_hbond_atom_site_label_A
_geom_hbond_distance_DH
_geom_hbond_distance_HA
_geom_hbond_distance_DA
_geom_hbond_angle_DHA
_geom_hbond_site_symmetry_A
N2 H2 O5 0.88 1.78 2.6487(19) 170.2 6_565

loop_
_geom_torsion_atom_site_label_1
_geom_torsion_atom_site_label_2
_geom_torsion_atom_site_label_3
_geom_torsion_atom_site_label_4
_geom_torsion
N2 C3 C4 C5 0.2(2)
C31 C3 C4 C5 -175.65(19)
N2 C3 C4 C41 -176.38(18)
C31 C3 C4 C41 7.8(3)
C3 C4 C5 O5 -178.23(19)
C41 C4 C5 O5 -1.4(3)
C3 C4 C5 N1 -0.88(19)
C41 C4 C5 N1 175.94(16)
C16 C11 C12 C13 0.3(3)
N1 C11 C12 C13 -178.34(18)
C11 C12 C13 C14 0.4(3)
C12 C13 C14 C15 -0.5(3)
C13 C14 C15 C16 -0.2(3)
C14 C15 C16 C11 0.9(3)
C12 C11 C16 C15 -1.0(3)
N1 C11 C16 C15 177.70(17)
C3 C4 C41 O41 -143.54(19)
C5 C4 C41 O41 40.4(3)
C3 C4 C41 C42 40.0(3)
C5 C4 C41 C42 -136.08(18)
O41 C41 C42 C43 -154.23(18)
C4 C41 C42 C43 22.2(3)
O41 C41 C42 C47 22.2(3)
C4 C41 C42 C47 -161.38(17)
C47 C42 C43 C44 0.2(3)
C41 C42 C43 C44 176.64(17)
C42 C43 C44 C45 0.7(3)
C43 C44 C45 C46 -0.5(3)
C43 C44 C45 C48 -179.98(18)
C44 C45 C46 C47 -0.6(3)
C48 C45 C46 C47 178.86(19)
C45 C46 C47 C42 1.5(3)
C43 C42 C47 C46 -1.3(3)
C41 C42 C47 C46 -177.88(16)
O5 C5 N1 N2 178.98(16)
C4 C5 N1 N2 1.27(19)
O5 C5 N1 C11 9.7(3)
C4 C5 N1 C11 -167.98(17)
C12 C11 N1 N2 -38.3(2)
C16 C11 N1 N2 143.01(17)
C12 C11 N1 C5 129.8(2)
C16 C11 N1 C5 -48.9(3)
C4 C3 N2 N1 0.6(2)
C31 C3 N2 N1 177.07(16)
C5 N1 N2 C3 -1.2(2)
C11 N1 N2 C3 168.86(16)
C3 C4 C41 C42 40.0(3)
C4 C41 C42 C43 22.2(3)
C5 N1 C11 C16 -48.9(3)
